data_4319429
loop_
_publ_author_name
'Fu Qiang Huang'
'Yuting Yang'
'Christine Flaschenriem'
'James A. Ibers'

_publ_section_title
;
 Syntheses and Structures of LiAuS and Li3AuS2
;
_journal_name_full 'Inorganic Chemistry'
_journal_page_first 1397
_journal_page_last 1398
_journal_paper_doi 10.1021/ic001275i
_journal_volume 40
_journal_year 2001
_chemical_formula_sum 'Au Li S'
_chemical_formula_weight 235.97
_chemical_name_systematic
; 
 ? 
;
_space_group_IT_number 70
_symmetry_cell_setting orthorhombic
_symmetry_space_group_name_Hall '-F 2uv 2vw'
_symmetry_space_group_name_H-M 'F d d d :2'
_atom_sites_solution_hydrogens geom
_atom_sites_solution_primary direct
_atom_sites_solution_secondary difmap
_audit_creation_method SHELXL-97
_cell_angle_alpha 90.00
_cell_angle_beta 90.00
_cell_angle_gamma 90.00
_cell_formula_units_Z 16
_cell_length_a 8.9252(15)
_cell_length_b 8.9686(15)
_cell_length_c 11.2062(19)
_cell_measurement_temperature 153(2)
_cell_volume 897.0(3)
_computing_structure_refinement 'SHELXL-97 (Sheldrick, 1997)'
_computing_structure_solution 'SHELXS-97 (Sheldrick, 1990)'
_diffrn_ambient_temperature 153(2)
_diffrn_measured_fraction_theta_full 0.903
_diffrn_measured_fraction_theta_max 0.903
_diffrn_radiation_monochromator graphite
_diffrn_radiation_source 'standard-focus sealed tube'
_diffrn_radiation_type MoK\a
_diffrn_radiation_wavelength 0.71073
_diffrn_reflns_av_R_equivalents 0.0246
_diffrn_reflns_av_sigmaI/netI 0.0225
_diffrn_reflns_limit_h_max 10
_diffrn_reflns_limit_h_min -11
_diffrn_reflns_limit_k_max 11
_diffrn_reflns_limit_k_min -3
_diffrn_reflns_limit_l_max 12
_diffrn_reflns_limit_l_min -14
_diffrn_reflns_number 681
_diffrn_reflns_theta_full 28.50
_diffrn_reflns_theta_max 28.50
_diffrn_reflns_theta_min 3.70
_exptl_absorpt_coefficient_mu 66.058
_exptl_crystal_density_diffrn 6.989
_exptl_crystal_density_method 'not measured'
_exptl_crystal_F_000 1568
_refine_diff_density_max 2.063
_refine_diff_density_min -2.750
_refine_diff_density_rms 0.523
_refine_ls_extinction_coef 0.00036(6)
_refine_ls_extinction_expression Fc^*^=kFc[1+0.001xFc^2^\l^3^/sin(2\q)]^-1/4^
_refine_ls_extinction_method SHELXL
_refine_ls_goodness_of_fit_ref 1.197
_refine_ls_hydrogen_treatment mixed
_refine_ls_matrix_type full
_refine_ls_number_parameters 15
_refine_ls_number_reflns 261
_refine_ls_number_restraints 0
_refine_ls_restrained_S_all 1.197
_refine_ls_R_factor_all 0.0350
_refine_ls_R_factor_gt 0.0270
_refine_ls_shift/su_max 0.000
_refine_ls_shift/su_mean 0.000
_refine_ls_structure_factor_coef Fsqd
_refine_ls_weighting_details
; calc 
 [1.00000+0.00000exp(0.00(sin\q/\l)^2^)]/ 
   [\s^2^(Fo^2^)+0.0000+0.0000*P+(0.0400P)^2^+0.0000sin\q/\l] 
 where P = 1.00000Fo^2^ + 0.00000Fc^2^ 
;
_refine_ls_weighting_scheme calc
_refine_ls_wR_factor_gt 0.0663
_refine_ls_wR_factor_ref 0.0683
_reflns_number_gt 212
_reflns_number_total 261
_reflns_threshold_expression >2sigma(I)
_cod_data_source_file ic001275i_1.cif
_cod_data_source_block liaus
_cod_original_sg_symbol_H-M 'F d d d'
_cod_database_code 4319429

loop_
_symmetry_equiv_pos_as_xyz
'x, y, z'
'-x+3/4, -y+3/4, z'
'-x+3/4, y, -z+3/4'
'x, -y+3/4, -z+3/4'
'x, y+1/2, z+1/2'
'-x+3/4, -y+5/4, z+1/2'
'-x+3/4, y+1/2, -z+5/4'
'x, -y+5/4, -z+5/4'
'x+1/2, y, z+1/2'
'-x+5/4, -y+3/4, z+1/2'
'-x+5/4, y, -z+5/4'
'x+1/2, -y+3/4, -z+5/4'
'x+1/2, y+1/2, z'
'-x+5/4, -y+5/4, z'
'-x+5/4, y+1/2, -z+3/4'
'x+1/2, -y+5/4, -z+3/4'
'-x, -y, -z'
'x-3/4, y-3/4, -z'
'x-3/4, -y, z-3/4'
'-x, y-3/4, z-3/4'
'-x, -y+1/2, -z+1/2'
'x-3/4, y-1/4, -z+1/2'
'x-3/4, -y+1/2, z-1/4'
'-x, y-1/4, z-1/4'
'-x+1/2, -y, -z+1/2'
'x-1/4, y-3/4, -z+1/2'
'x-1/4, -y, z-1/4'
'-x+1/2, y-3/4, z-1/4'
'-x+1/2, -y+1/2, -z'
'x-1/4, y-1/4, -z'
'x-1/4, -y+1/2, z-3/4'
'-x+1/2, y-1/4, z-3/4'

loop_
_atom_site_label
_atom_site_type_symbol
_atom_site_fract_x
_atom_site_fract_y
_atom_site_fract_z
_atom_site_U_iso_or_equiv
_atom_site_adp_type
_atom_site_occupancy
_atom_site_symmetry_multiplicity
_atom_site_calc_flag
_atom_site_refinement_flags
_atom_site_disorder_assembly
_atom_site_disorder_group
Li Li 0.1250 0.1250 0.478(2) 0.017(5) Uiso 1 2 d S . .
Au Au 0.0000 0.0000 0.0000 0.0132(3) Uani 1 2 d S . .
S S 0.1250 0.4122(5) 0.1250 0.0103(7) Uani 1 2 d S . .

loop_
_atom_site_aniso_label
_atom_site_aniso_U_11
_atom_site_aniso_U_22
_atom_site_aniso_U_33
_atom_site_aniso_U_23
_atom_site_aniso_U_13
_atom_site_aniso_U_12
Au 0.0122(4) 0.0155(4) 0.0119(4) 0.0023(2) -0.0005(2) -0.0005(2)
S 0.0116(16) 0.0129(15) 0.0064(16) 0.000 0.0006(15) 0.000

loop_
_atom_type_symbol
_atom_type_description
_atom_type_scat_dispersion_real
_atom_type_scat_dispersion_imag
_atom_type_scat_source
Li Li -0.0003 0.0001 'International Tables Vol C Tables 4.2.6.8 and 6.1.1.4'
S S 0.1246 0.1234 'International Tables Vol C Tables 4.2.6.8 and 6.1.1.4'
Au Au -2.0133 8.8022 'International Tables Vol C Tables 4.2.6.8 and 6.1.1.4'

loop_
_geom_angle_atom_site_label_1
_geom_angle_atom_site_label_2
_geom_angle_atom_site_label_3
_geom_angle
_geom_angle_site_symmetry_1
_geom_angle_site_symmetry_3
_geom_angle_publ_flag
S Li S 98.2(9) 10_455 5_545 ?
S Li S 113.4(2) 10_455 21 ?
S Li S 101.39(15) 5_545 21 ?
S Li S 101.39(15) 10_455 22_655 ?
S Li S 113.4(2) 5_545 22_655 ?
S Li S 126.0(11) 21 22_655 ?
S Li Au 147.0(4) 10_455 11_454 ?
S Li Au 105.9(2) 5_545 11_454 ?
S Li Au 83.8(7) 21 11_454 ?
S Li Au 48.4(4) 22_655 11_454 ?
S Li Au 105.9(2) 10_455 8_544 ?
S Li Au 147.0(4) 5_545 8_544 ?
S Li Au 48.4(4) 21 8_544 ?
S Li Au 83.8(7) 22_655 8_544 ?
Au Li Au 63.6(5) 11_454 8_544 ?
S Li Li 50.8(5) 10_455 29_556 ?
S Li Li 115.3(11) 5_545 29_556 ?
S Li Li 141.0(7) 21 29_556 ?
S Li Li 50.6(3) 22_655 29_556 ?
Au Li Li 97.8(8) 11_454 29_556 ?
Au Li Li 97.5(8) 8_544 29_556 ?
S Li Li 115.3(11) 10_455 17_556 ?
S Li Li 50.8(5) 5_545 17_556 ?
S Li Li 50.6(3) 21 17_556 ?
S Li Li 141.0(7) 22_655 17_556 ?
Au Li Li 97.5(8) 11_454 17_556 ?
Au Li Li 97.8(8) 8_544 17_556 ?
Li Li Li 162.0(19) 29_556 17_556 ?
S Li Li 49.1(5) 10_455 11_455 ?
S Li Li 49.1(5) 5_545 11_455 ?
S Li Li 117.0(5) 21 11_455 ?
S Li Li 117.0(5) 22_655 11_455 ?
Au Li Li 148.2(3) 11_454 11_455 ?
Au Li Li 148.2(3) 8_544 11_455 ?
Li Li Li 81.0(9) 29_556 11_455 ?
Li Li Li 81.0(9) 17_556 11_455 ?
S Au S 180.00(16) 30 14_445 ?
S Au Li 55.13(8) 30 11_454 ?
S Au Li 124.87(8) 14_445 11_454 ?
S Au Li 124.87(8) 30 27 ?
S Au Li 55.13(8) 14_445 27 ?
Li Au Li 180.0 11_454 27 ?
S Au Au 96.08(7) 30 2_445 ?
S Au Au 83.92(7) 14_445 2_445 ?
Li Au Au 121.8(3) 11_454 2_445 ?
Li Au Au 58.2(3) 27 2_445 ?
S Au Au 83.92(7) 30 14_445 ?
S Au Au 96.08(7) 14_445 14_445 ?
Li Au Au 58.2(3) 11_454 14_445 ?
Li Au Au 121.8(3) 27 14_445 ?
Au Au Au 180.0 2_445 14_445 ?
Au S Au 101.81(16) 14_445 8_544 ?
Au S Li 150.94(7) 14_445 15_455 ?
Au S Li 94.6(4) 8_544 15_455 ?
Au S Li 94.6(4) 14_445 5_554 ?
Au S Li 150.94(7) 8_544 5_554 ?
Li S Li 81.8(9) 15_455 5_554 ?
Au S Li 93.9(4) 14_445 21 ?
Au S Li 76.5(4) 8_544 21 ?
Li S Li 113.4(2) 15_455 21 ?
Li S Li 78.61(15) 5_554 21 ?
Au S Li 76.5(4) 14_445 23_655 ?
Au S Li 93.9(4) 8_544 23_655 ?
Li S Li 78.61(15) 15_455 23_655 ?
Li S Li 113.4(2) 5_554 23_655 ?
Li S Li 164.8(2) 21 23_655 ?

loop_
_geom_bond_atom_site_label_1
_geom_bond_atom_site_label_2
_geom_bond_distance
_geom_bond_site_symmetry_2
_geom_bond_publ_flag
Li S 2.524(18) 10_455 ?
Li S 2.524(18) 5_545 ?
Li S 2.532(12) 21 ?
Li S 2.532(12) 22_655 ?
Li Au 3.00(2) 11_454 ?
Li Au 3.00(2) 8_544 ?
Li Li 3.203(8) 29_556 ?
Li Li 3.203(8) 17_556 ?
Li Li 3.30(5) 11_455 ?
Au S 2.307(3) 30 ?
Au S 2.307(3) 14_445 ?
Au Li 3.00(2) 11_454 ?
Au Li 3.00(2) 27 ?
Au Au 3.1632(4) 2_445 ?
Au Au 3.1632(4) 14_445 ?
S Au 2.307(3) 14_445 ?
S Au 2.307(3) 8_544 ?
S Li 2.524(18) 15_455 ?
S Li 2.524(18) 5_554 ?
S Li 2.532(12) 21 ?
S Li 2.532(12) 23_655 ?
